data_7103647
loop_
_publ_author_name
'Michael F. Lappert'
'Peter B. Hitchcock'
'Jacek E. Nyez'

_publ_section_title
;
Synthesis, structure and reductive dechlorination
of the C-centred phosphorus(III) b-diketiminate PCl(Ph)L [L =
C{C(Me)NC6H3Pri2-2,6}{C(Me)NHC6H3Pri2-2,6}]
;
_journal_name_full 'Chemical communications (Cambridge, England)'
_journal_paper_doi 10.1039/b301294h
_journal_year 2003
_chemical_compound_source 'synthesis as described'
_chemical_formula_moiety '(C41 H50 N2 P2)(C6 H6)'
_chemical_formula_sum 'C47 H56 N2 P2'
_chemical_formula_weight 710.88
_chemical_name_common
;
[C2P2N(Me)(C6H3iPr2)(Ph)2{C(Me)NC6H3iPr2}].benzene
;
_space_group_IT_number 14
_symmetry_cell_setting monoclinic
_symmetry_Int_Tables_number 14
_symmetry_space_group_name_Hall '-P 2yn'
_symmetry_space_group_name_H-M 'P 1 21/n 1'
_atom_sites_solution_hydrogens geom
_atom_sites_solution_primary direct
_atom_sites_solution_secondary difmap
_audit_conform_dict_location ftp://ftp.iucr.org/pub/cif_core.dic
_audit_conform_dict_name cif_core.dic
_audit_conform_dict_version 2.2
_audit_creation_date 2002-09-24T16:03:38-00:00
_audit_creation_method 'WinGX routine CIF_UPDATE'
_cell_angle_alpha 90
_cell_angle_beta 110.874(1)
_cell_angle_gamma 90
_cell_formula_units_Z 4
_cell_length_a 14.5205(3)
_cell_length_b 19.8810(5)
_cell_length_c 15.4891(4)
_cell_measurement_reflns_used 39747
_cell_measurement_temperature 173(2)
_cell_measurement_theta_max 25.028
_cell_measurement_theta_min 3.705
_cell_measurement_wavelength 0.71073
_cell_volume 4177.95(17)
_computing_cell_refinement 'HKL Scalepack (Otwinowski & Minor 1997)'
_computing_data_collection 'Collect (Nonius BV, 1997-2000)'
_computing_data_reduction 'HKL Denzo and Scalepack (Otwinowski & Minor 1997)'
_computing_molecular_graphics 'Ortep-3 for Windows (Farrugia, 1997)'
_computing_publication_material 'WinGX publication routines (Farrugia, 1999)'
_computing_structure_refinement 'SHELXL-97 (Sheldrick, 1997)'
_computing_structure_solution 'SHELXS-97 (Sheldrick, 1997)'
_diffrn_ambient_temperature 173(2)
_diffrn_measured_fraction_theta_full 0.936
_diffrn_measured_fraction_theta_max 0.936
_diffrn_measurement_device '95mm CCD camera on \k-goniostat'
_diffrn_measurement_device_type KappaCCD
_diffrn_measurement_method CCD
_diffrn_radiation_monochromator graphite
_diffrn_radiation_probe x-ray
_diffrn_radiation_type MoK\a
_diffrn_radiation_wavelength 0.71073
_diffrn_reflns_av_R_equivalents 0.0488
_diffrn_reflns_av_unetI/netI 0.047
_diffrn_reflns_limit_h_max 16
_diffrn_reflns_limit_h_min -17
_diffrn_reflns_limit_k_max 23
_diffrn_reflns_limit_k_min -23
_diffrn_reflns_limit_l_max 16
_diffrn_reflns_limit_l_min -16
_diffrn_reflns_number 22564
_diffrn_reflns_theta_full 25.04
_diffrn_reflns_theta_max 25.04
_diffrn_reflns_theta_min 3.77
_exptl_absorpt_coefficient_mu 0.137
_exptl_absorpt_correction_type none
_exptl_crystal_colour colourless
_exptl_crystal_density_diffrn 1.13
_exptl_crystal_density_method 'not measured'
_exptl_crystal_description prism
_exptl_crystal_F_000 1528
_exptl_crystal_size_max 0.2
_exptl_crystal_size_mid 0.1
_exptl_crystal_size_min 0.1
_refine_diff_density_max 0.492
_refine_diff_density_min -0.293
_refine_diff_density_rms 0.039
_refine_ls_extinction_method none
_refine_ls_goodness_of_fit_ref 1.036
_refine_ls_hydrogen_treatment riding
_refine_ls_matrix_type full
_refine_ls_number_parameters 462
_refine_ls_number_reflns 6913
_refine_ls_number_restraints 0
_refine_ls_restrained_S_all 1.036
_refine_ls_R_factor_all 0.0656
_refine_ls_R_factor_gt 0.0476
_refine_ls_shift/su_max 0
_refine_ls_shift/su_mean 0
_refine_ls_structure_factor_coef Fsqd
_refine_ls_weighting_details 'calc w=1/[\s^2^(Fo^2^)+(0.0307P)^2^+2.9953P] where P=(Fo^2^+2Fc^2^)/3'
_refine_ls_weighting_scheme calc
_refine_ls_wR_factor_gt 0.101
_refine_ls_wR_factor_ref 0.1092
_reflns_number_gt 5536
_reflns_number_total 6913
_reflns_threshold_expression >2sigma(I)
_cod_data_source_file b301294h.txt
_cod_data_source_block sep2102
_cod_original_sg_symbol_H-M P2(1)/n
_cod_database_code 7103647

loop_
_symmetry_equiv_pos_as_xyz
'x, y, z'
'-x+1/2, y+1/2, -z+1/2'
'-x, -y, -z'
'x-1/2, -y-1/2, z-1/2'

loop_
_atom_site_label
_atom_site_type_symbol
_atom_site_fract_x
_atom_site_fract_y
_atom_site_fract_z
_atom_site_U_iso_or_equiv
_atom_site_adp_type
_atom_site_occupancy
_atom_site_symmetry_multiplicity
_atom_site_calc_flag
_atom_site_refinement_flags
_atom_site_disorder_assembly
_atom_site_disorder_group
P1 P 0.14181(4) 0.22313(3) 0.81742(4) 0.02733(14) Uani 1 1 d . . .
P2 P 0.11304(4) 0.23968(3) 0.94620(4) 0.02714(14) Uani 1 1 d . . .
N1 N 0.01747(12) 0.20687(8) 0.75229(11) 0.0245(4) Uani 1 1 d . . .
N2 N -0.02975(12) 0.21600(8) 1.03616(12) 0.0279(4) Uani 1 1 d . . .
C1 C -0.04684(14) 0.19824(10) 0.79928(14) 0.0246(4) Uani 1 1 d . . .
C2 C -0.01105(15) 0.20497(10) 0.89319(14) 0.0252(5) Uani 1 1 d . . .
C3 C -0.06114(15) 0.18666(10) 0.95670(14) 0.0268(5) Uani 1 1 d . . .
C4 C -0.15248(15) 0.18395(12) 0.74088(15) 0.0365(5) Uani 1 1 d . . .
H4A H -0.1609 0.1356 0.7281 0.055 Uiso 1 1 calc R . .
H4B H -0.17 0.2087 0.6825 0.055 Uiso 1 1 calc R . .
H4C H -0.1954 0.1982 0.774 0.055 Uiso 1 1 calc R . .
C5 C -0.13879(18) 0.13224(12) 0.93181(16) 0.0399(6) Uani 1 1 d . . .
H5A H -0.1368 0.1087 0.988 0.06 Uiso 1 1 calc R . .
H5B H -0.1259 0.1002 0.8893 0.06 Uiso 1 1 calc R . .
H5C H -0.204 0.1525 0.902 0.06 Uiso 1 1 calc R . .
C6 C 0.19475(15) 0.13775(11) 0.83962(15) 0.0310(5) Uani 1 1 d . . .
C7 C 0.15764(18) 0.08509(12) 0.87685(18) 0.0439(6) Uani 1 1 d . . .
H7 H 0.1014 0.0924 0.8934 0.053 Uiso 1 1 calc R . .
C8 C 0.2014(2) 0.02239(13) 0.8901(2) 0.0584(7) Uani 1 1 d . . .
H8 H 0.1747 -0.0133 0.9147 0.07 Uiso 1 1 calc R . .
C9 C 0.2837(2) 0.01175(15) 0.8675(2) 0.0654(9) Uani 1 1 d . . .
H9 H 0.3141 -0.0313 0.8768 0.078 Uiso 1 1 calc R . .
C10 C 0.32194(19) 0.06301(15) 0.8315(2) 0.0608(8) Uani 1 1 d . . .
H10 H 0.379 0.0554 0.8163 0.073 Uiso 1 1 calc R . .
C11 C 0.27784(16) 0.12593(12) 0.81715(17) 0.0417(6) Uani 1 1 d . . .
H11 H 0.3046 0.1611 0.7918 0.05 Uiso 1 1 calc R . .
C12 C 0.08974(16) 0.33120(10) 0.93147(14) 0.0304(5) Uani 1 1 d . . .
C13 C 0.16680(18) 0.37328(12) 0.93429(18) 0.0457(6) Uani 1 1 d . . .
H13 H 0.2299 0.3548 0.9434 0.055 Uiso 1 1 calc R . .
C14 C 0.1524(2) 0.44254(13) 0.9238(2) 0.0558(7) Uani 1 1 d . . .
H14 H 0.2052 0.4709 0.9242 0.067 Uiso 1 1 calc R . .
C15 C 0.0621(2) 0.46998(12) 0.91298(18) 0.0506(7) Uani 1 1 d . . .
H15 H 0.0521 0.5172 0.9056 0.061 Uiso 1 1 calc R . .
C16 C -0.0137(2) 0.42852(12) 0.91295(17) 0.0458(6) Uani 1 1 d . . .
H16 H -0.0757 0.4475 0.907 0.055 Uiso 1 1 calc R . .
C17 C -0.00094(17) 0.35973(11) 0.92146(16) 0.0370(5) Uani 1 1 d . . .
H17 H -0.0543 0.3317 0.9205 0.044 Uiso 1 1 calc R . .
C18 C -0.01653(14) 0.21372(10) 0.65269(14) 0.0255(4) Uani 1 1 d . . .
C19 C -0.03910(15) 0.27793(10) 0.61334(14) 0.0286(5) Uani 1 1 d . . .
C20 C -0.06957(16) 0.28345(11) 0.51780(15) 0.0348(5) Uani 1 1 d . . .
H20 H -0.0853 0.3265 0.4898 0.042 Uiso 1 1 calc R . .
C21 C -0.07742(17) 0.22754(12) 0.46273(15) 0.0365(5) Uani 1 1 d . . .
H21 H -0.0974 0.2322 0.3976 0.044 Uiso 1 1 calc R . .
C22 C -0.05608(16) 0.16510(11) 0.50279(15) 0.0343(5) Uani 1 1 d . . .
H22 H -0.0623 0.1269 0.4643 0.041 Uiso 1 1 calc R . .
C23 C -0.02561(15) 0.15604(10) 0.59810(14) 0.0281(5) Uani 1 1 d . . .
C24 C -0.03603(17) 0.34005(11) 0.67097(16) 0.0367(5) Uani 1 1 d . . .
H24 H -0.0129 0.3262 0.7374 0.044 Uiso 1 1 calc R . .
C25 C -0.1390(2) 0.37004(14) 0.6458(2) 0.0649(8) Uani 1 1 d . . .
H25A H -0.1361 0.4099 0.684 0.097 Uiso 1 1 calc R . .
H25B H -0.1832 0.3366 0.6569 0.097 Uiso 1 1 calc R . .
H25C H -0.164 0.3829 0.5804 0.097 Uiso 1 1 calc R . .
C26 C 0.0351(2) 0.39251(13) 0.6602(2) 0.0561(7) Uani 1 1 d . . .
H26A H 0.0354 0.4316 0.6988 0.084 Uiso 1 1 calc R . .
H26B H 0.0143 0.4064 0.5954 0.084 Uiso 1 1 calc R . .
H26C H 0.1016 0.3733 0.6795 0.084 Uiso 1 1 calc R . .
C27 C -0.00628(17) 0.08547(11) 0.63788(16) 0.0364(5) Uani 1 1 d . . .
H27 H 0.0111 0.0889 0.7063 0.044 Uiso 1 1 calc R . .
C28 C -0.0989(2) 0.04156(12) 0.59912(19) 0.0512(7) Uani 1 1 d . . .
H28A H -0.0848 -0.0036 0.6259 0.077 Uiso 1 1 calc R . .
H28B H -0.1186 0.0386 0.5318 0.077 Uiso 1 1 calc R . .
H28C H -0.1525 0.0617 0.6149 0.077 Uiso 1 1 calc R . .
C29 C 0.08029(19) 0.05285(13) 0.61996(18) 0.0496(7) Uani 1 1 d . . .
H29A H 0.0911 0.0075 0.6466 0.074 Uiso 1 1 calc R . .
H29B H 0.1397 0.08 0.6486 0.074 Uiso 1 1 calc R . .
H29C H 0.0657 0.05 0.5532 0.074 Uiso 1 1 calc R . .
C30 C -0.06813(16) 0.19645(10) 1.10524(14) 0.0291(5) Uani 1 1 d . . .
C31 C -0.01017(17) 0.15387(11) 1.17607(15) 0.0356(5) Uani 1 1 d . . .
C32 C -0.0487(2) 0.13329(12) 1.24249(17) 0.0449(6) Uani 1 1 d . . .
H32 H -0.0114 0.1039 1.2905 0.054 Uiso 1 1 calc R . .
C33 C -0.1400(2) 0.15494(13) 1.23959(17) 0.0461(6) Uani 1 1 d . . .
H33 H -0.1662 0.1388 1.2838 0.055 Uiso 1 1 calc R . .
C34 C -0.19339(18) 0.19991(12) 1.17264(17) 0.0418(6) Uani 1 1 d . . .
H34 H -0.2547 0.2161 1.1732 0.05 Uiso 1 1 calc R . .
C35 C -0.15895(16) 0.22205(11) 1.10407(15) 0.0330(5) Uani 1 1 d . . .
C36 C 0.09013(19) 0.13011(13) 1.17840(17) 0.0452(6) Uani 1 1 d . . .
H36 H 0.1108 0.1606 1.1373 0.054 Uiso 1 1 calc R . .
C37 C 0.1687(2) 0.13450(15) 1.27466(19) 0.0594(7) Uani 1 1 d . . .
H37A H 0.232 0.1192 1.2725 0.089 Uiso 1 1 calc R . .
H37B H 0.1498 0.1059 1.3172 0.089 Uiso 1 1 calc R . .
H37C H 0.1748 0.1812 1.2962 0.089 Uiso 1 1 calc R . .
C38 C 0.0847(3) 0.05919(17) 1.1399(2) 0.0797(10) Uani 1 1 d . . .
H38A H 0.1501 0.0454 1.1416 0.119 Uiso 1 1 calc R . .
H38B H 0.0383 0.0583 1.076 0.119 Uiso 1 1 calc R . .
H38C H 0.0621 0.0281 1.1774 0.119 Uiso 1 1 calc R . .
C39 C -0.21581(16) 0.27354(12) 1.03245(16) 0.0397(6) Uani 1 1 d . . .
H39 H -0.2075 0.2614 0.973 0.048 Uiso 1 1 calc R . .
C40 C -0.32592(19) 0.27436(17) 1.0145(2) 0.0649(8) Uani 1 1 d . . .
H40A H -0.3579 0.3085 0.9677 0.097 Uiso 1 1 calc R . .
H40B H -0.3367 0.2851 1.0719 0.097 Uiso 1 1 calc R . .
H40C H -0.354 0.2301 0.9922 0.097 Uiso 1 1 calc R . .
C41 C -0.1729(2) 0.34390(13) 1.0590(2) 0.0571(7) Uani 1 1 d . . .
H41A H -0.2106 0.3762 1.0118 0.086 Uiso 1 1 calc R . .
H41B H -0.1039 0.3442 1.0634 0.086 Uiso 1 1 calc R . .
H41C H -0.1767 0.3565 1.1188 0.086 Uiso 1 1 calc R . .
C42 C 0.5745(2) 0.12434(18) 0.8498(2) 0.0743(9) Uani 1 1 d . A 1
H42 H 0.5557 0.1317 0.9018 0.089 Uiso 1 1 calc R A 1
C43 C 0.5593(2) 0.17361(17) 0.7837(3) 0.0741(9) Uani 1 1 d . A 1
H43 H 0.5306 0.2152 0.7906 0.089 Uiso 1 1 calc R A 1
C44 C 0.5852(2) 0.16322(16) 0.7083(2) 0.0658(9) Uani 1 1 d . A 1
H44 H 0.5747 0.1977 0.6634 0.079 Uiso 1 1 calc R A 1
C45 C 0.6261(2) 0.10349(14) 0.6969(2) 0.0599(8) Uani 1 1 d . A 1
H45 H 0.6431 0.0959 0.6438 0.072 Uiso 1 1 calc R A 1
C46 C 0.6424(2) 0.05414(14) 0.7640(2) 0.0674(9) Uani 1 1 d . A 1
H46 H 0.6716 0.0127 0.7571 0.081 Uiso 1 1 calc R A 1
C47 C 0.6170(2) 0.06443(16) 0.8399(2) 0.0719(10) Uani 1 1 d . A 1
H47 H 0.6287 0.0304 0.8856 0.086 Uiso 1 1 calc R A 1

loop_
_atom_site_aniso_label
_atom_site_aniso_U_11
_atom_site_aniso_U_22
_atom_site_aniso_U_33
_atom_site_aniso_U_23
_atom_site_aniso_U_13
_atom_site_aniso_U_12
P1 0.0231(3) 0.0324(3) 0.0288(3) -0.0022(2) 0.0122(2) -0.0014(2)
P2 0.0248(3) 0.0313(3) 0.0258(3) -0.0030(2) 0.0096(2) -0.0006(2)
N1 0.0227(9) 0.0324(9) 0.0209(9) -0.0011(7) 0.0106(7) -0.0013(7)
N2 0.0291(9) 0.0326(10) 0.0259(10) -0.0032(8) 0.0145(8) -0.0023(8)
C1 0.0248(11) 0.0249(10) 0.0281(12) -0.0023(8) 0.0143(9) -0.0008(8)
C2 0.0257(11) 0.0275(11) 0.0264(12) -0.0037(8) 0.0142(9) -0.0016(9)
C3 0.0280(11) 0.0292(11) 0.0269(12) -0.0032(9) 0.0143(9) -0.0012(9)
C4 0.0258(12) 0.0528(15) 0.0323(13) -0.0032(10) 0.0122(10) -0.0060(10)
C5 0.0496(15) 0.0428(13) 0.0347(13) -0.0099(10) 0.0241(12) -0.0183(11)
C6 0.0262(11) 0.0355(12) 0.0305(12) -0.0076(9) 0.0089(10) 0.0029(9)
C7 0.0406(14) 0.0395(14) 0.0554(16) 0.0046(12) 0.0220(12) 0.0106(11)
C8 0.0609(18) 0.0395(15) 0.072(2) 0.0055(13) 0.0207(16) 0.0121(13)
C9 0.0502(17) 0.0434(16) 0.092(2) -0.0118(15) 0.0124(16) 0.0198(14)
C10 0.0333(14) 0.0579(18) 0.089(2) -0.0289(16) 0.0196(15) 0.0078(13)
C11 0.0290(12) 0.0459(14) 0.0513(15) -0.0181(11) 0.0156(11) -0.0007(11)
C12 0.0323(12) 0.0307(11) 0.0260(12) -0.0082(9) 0.0076(10) -0.0009(9)
C13 0.0322(13) 0.0355(13) 0.0640(17) -0.0064(12) 0.0103(12) -0.0034(11)
C14 0.0456(16) 0.0358(14) 0.077(2) -0.0067(13) 0.0101(14) -0.0104(12)
C15 0.0586(17) 0.0307(13) 0.0543(17) -0.0050(11) 0.0102(14) 0.0068(12)
C16 0.0487(15) 0.0394(14) 0.0492(16) -0.0051(11) 0.0174(13) 0.0112(12)
C17 0.0355(13) 0.0378(13) 0.0388(14) -0.0054(10) 0.0148(11) 0.0033(10)
C18 0.0234(10) 0.0335(11) 0.0224(11) -0.0002(9) 0.0118(9) -0.0014(9)
C19 0.0281(11) 0.0325(12) 0.0280(12) -0.0014(9) 0.0135(9) -0.0033(9)
C20 0.0373(13) 0.0355(12) 0.0333(14) 0.0064(10) 0.0146(11) 0.0017(10)
C21 0.0379(13) 0.0480(14) 0.0233(12) 0.0014(10) 0.0106(10) -0.0002(11)
C22 0.0361(12) 0.0394(13) 0.0287(13) -0.0085(10) 0.0130(10) -0.0024(10)
C23 0.0250(11) 0.0337(12) 0.0275(12) -0.0020(9) 0.0117(9) -0.0011(9)
C24 0.0476(14) 0.0278(12) 0.0355(13) -0.0006(10) 0.0157(11) -0.0007(10)
C25 0.0587(18) 0.0473(16) 0.098(2) -0.0206(15) 0.0387(18) 0.0035(14)
C26 0.0570(17) 0.0409(15) 0.073(2) -0.0109(13) 0.0259(15) -0.0123(13)
C27 0.0439(14) 0.0309(12) 0.0307(13) -0.0036(9) 0.0087(11) 0.0030(10)
C28 0.0601(17) 0.0349(14) 0.0565(17) -0.0036(12) 0.0182(14) -0.0084(12)
C29 0.0512(16) 0.0415(14) 0.0514(16) -0.0101(12) 0.0124(13) 0.0100(12)
C30 0.0338(12) 0.0329(12) 0.0256(12) -0.0071(9) 0.0168(10) -0.0086(10)
C31 0.0467(14) 0.0353(12) 0.0297(13) -0.0034(10) 0.0197(11) -0.0027(11)
C32 0.0632(17) 0.0445(14) 0.0328(14) 0.0011(11) 0.0240(13) -0.0032(13)
C33 0.0608(17) 0.0538(16) 0.0365(15) -0.0066(12) 0.0332(13) -0.0132(13)
C34 0.0429(14) 0.0529(15) 0.0409(15) -0.0122(12) 0.0288(12) -0.0095(12)
C35 0.0333(12) 0.0416(13) 0.0287(12) -0.0103(10) 0.0167(10) -0.0070(10)
C36 0.0489(15) 0.0523(15) 0.0376(14) 0.0076(11) 0.0193(12) 0.0106(12)
C37 0.0529(17) 0.071(2) 0.0518(17) 0.0089(14) 0.0155(14) 0.0044(15)
C38 0.072(2) 0.080(2) 0.083(2) -0.0228(18) 0.0225(19) 0.0275(18)
C39 0.0317(12) 0.0564(15) 0.0354(14) -0.0036(11) 0.0171(11) 0.0041(11)
C40 0.0364(15) 0.095(2) 0.064(2) 0.0069(17) 0.0178(14) 0.0036(15)
C41 0.0584(18) 0.0497(16) 0.0597(18) 0.0042(13) 0.0169(15) 0.0048(14)
C42 0.062(2) 0.075(2) 0.084(2) 0.0010(19) 0.0230(18) -0.0222(18)
C43 0.0518(19) 0.061(2) 0.105(3) 0.0140(19) 0.0219(19) 0.0024(15)
C44 0.0369(15) 0.0585(19) 0.087(2) 0.0244(17) 0.0030(16) -0.0029(14)
C45 0.0416(16) 0.0535(18) 0.068(2) 0.0022(14) -0.0010(14) -0.0143(14)
C46 0.0583(19) 0.0392(16) 0.082(2) 0.0020(15) -0.0033(17) -0.0112(14)
C47 0.074(2) 0.0527(19) 0.067(2) 0.0126(16) -0.0012(18) -0.0295(17)

loop_
_atom_type_symbol
_atom_type_description
_atom_type_scat_dispersion_real
_atom_type_scat_dispersion_imag
_atom_type_scat_source
C C 0.0033 0.0016 'International Tables Vol C Tables 4.2.6.8 and 6.1.1.4'
H H 0 0 'International Tables Vol C Tables 4.2.6.8 and 6.1.1.4'
N N 0.0061 0.0033 'International Tables Vol C Tables 4.2.6.8 and 6.1.1.4'
P P 0.1023 0.0942 'International Tables Vol C Tables 4.2.6.8 and 6.1.1.4'

loop_
_geom_angle_atom_site_label_1
_geom_angle_atom_site_label_2
_geom_angle_atom_site_label_3
_geom_angle
_geom_angle_site_symmetry_1
_geom_angle_site_symmetry_3
_geom_angle_publ_flag
N1 P1 C6 102.27(9) . . ?
N1 P1 P2 93.43(6) . . ?
C6 P1 P2 99.76(7) . . ?
C2 P2 C12 102.02(9) . . ?
C2 P2 P1 90.66(7) . . ?
C12 P2 P1 96.92(7) . . ?
C1 N1 C18 122.26(16) . . ?
C1 N1 P1 117.97(13) . . ?
C18 N1 P1 119.00(13) . . ?
C3 N2 C30 119.56(17) . . ?
C2 C1 N1 118.42(18) . . ?
C2 C1 C4 125.34(18) . . ?
N1 C1 C4 116.21(17) . . ?
C1 C2 C3 126.89(19) . . ?
C1 C2 P2 117.09(15) . . ?
C3 C2 P2 116.01(15) . . ?
N2 C3 C2 115.98(18) . . ?
N2 C3 C5 123.06(18) . . ?
C2 C3 C5 120.76(18) . . ?
C11 C6 C7 118.4(2) . . ?
C11 C6 P1 116.77(18) . . ?
C7 C6 P1 124.88(16) . . ?
C8 C7 C6 121.0(2) . . ?
C9 C8 C7 119.7(3) . . ?
C10 C9 C8 120.2(3) . . ?
C9 C10 C11 120.3(2) . . ?
C10 C11 C6 120.3(2) . . ?
C13 C12 C17 118.6(2) . . ?
C13 C12 P2 118.68(17) . . ?
C17 C12 P2 122.63(17) . . ?
C12 C13 C14 120.5(2) . . ?
C15 C14 C13 120.2(2) . . ?
C14 C15 C16 119.4(2) . . ?
C15 C16 C17 120.9(2) . . ?
C16 C17 C12 120.3(2) . . ?
C19 C18 C23 121.67(19) . . ?
C19 C18 N1 119.12(17) . . ?
C23 C18 N1 119.21(18) . . ?
C20 C19 C18 118.12(19) . . ?
C20 C19 C24 119.63(19) . . ?
C18 C19 C24 122.18(19) . . ?
C21 C20 C19 121.3(2) . . ?
C22 C21 C20 119.5(2) . . ?
C21 C22 C23 122.1(2) . . ?
C22 C23 C18 117.33(19) . . ?
C22 C23 C27 119.50(19) . . ?
C18 C23 C27 123.16(18) . . ?
C19 C24 C26 111.93(19) . . ?
C19 C24 C25 110.3(2) . . ?
C26 C24 C25 110.3(2) . . ?
C23 C27 C29 111.4(2) . . ?
C23 C27 C28 110.94(19) . . ?
C29 C27 C28 110.56(19) . . ?
C31 C30 C35 121.74(19) . . ?
C31 C30 N2 117.73(19) . . ?
C35 C30 N2 120.45(19) . . ?
C32 C31 C30 117.8(2) . . ?
C32 C31 C36 121.6(2) . . ?
C30 C31 C36 120.58(19) . . ?
C33 C32 C31 121.2(2) . . ?
C34 C33 C32 120.2(2) . . ?
C33 C34 C35 121.2(2) . . ?
C34 C35 C30 117.6(2) . . ?
C34 C35 C39 121.3(2) . . ?
C30 C35 C39 121.06(18) . . ?
C31 C36 C38 111.3(2) . . ?
C31 C36 C37 112.5(2) . . ?
C38 C36 C37 110.7(2) . . ?
C35 C39 C40 113.8(2) . . ?
C35 C39 C41 110.9(2) . . ?
C40 C39 C41 109.9(2) . . ?
C47 C42 C43 119.6(4) . . ?
C44 C43 C42 120.6(3) . . ?
C43 C44 C45 120.5(3) . . ?
C44 C45 C46 118.9(3) . . ?
C47 C46 C45 120.8(3) . . ?
C46 C47 C42 119.6(3) . . ?

loop_
_geom_bond_atom_site_label_1
_geom_bond_atom_site_label_2
_geom_bond_distance
_geom_bond_site_symmetry_2
_geom_bond_publ_flag
P1 N1 1.7560(17) . ?
P1 C6 1.845(2) . ?
P1 P2 2.2036(8) . ?
P2 C2 1.828(2) . ?
P2 C12 1.850(2) . ?
N1 C1 1.384(2) . ?
N1 C18 1.449(3) . ?
N2 C3 1.290(3) . ?
N2 C30 1.425(3) . ?
C1 C2 1.366(3) . ?
C1 C4 1.504(3) . ?
C2 C3 1.463(3) . ?
C3 C5 1.510(3) . ?
C6 C11 1.390(3) . ?
C6 C7 1.393(3) . ?
C7 C8 1.381(3) . ?
C8 C9 1.377(4) . ?
C9 C10 1.370(4) . ?
C10 C11 1.387(4) . ?
C12 C13 1.385(3) . ?
C12 C17 1.391(3) . ?
C13 C14 1.394(3) . ?
C14 C15 1.374(4) . ?
C15 C16 1.375(4) . ?
C16 C17 1.380(3) . ?
C18 C19 1.402(3) . ?
C18 C23 1.403(3) . ?
C19 C20 1.390(3) . ?
C19 C24 1.515(3) . ?
C20 C21 1.381(3) . ?
C21 C22 1.373(3) . ?
C22 C23 1.394(3) . ?
C23 C27 1.518(3) . ?
C24 C26 1.519(3) . ?
C24 C25 1.526(4) . ?
C27 C29 1.525(3) . ?
C27 C28 1.535(3) . ?
C30 C31 1.404(3) . ?
C30 C35 1.408(3) . ?
C31 C32 1.396(3) . ?
C31 C36 1.519(3) . ?
C32 C33 1.379(4) . ?
C33 C34 1.379(4) . ?
C34 C35 1.397(3) . ?
C35 C39 1.519(3) . ?
C36 C38 1.522(4) . ?
C36 C37 1.523(4) . ?
C39 C40 1.522(3) . ?
C39 C41 1.527(4) . ?
C42 C47 1.375(5) . ?
C42 C43 1.377(5) . ?
C43 C44 1.363(5) . ?
C44 C45 1.368(4) . ?
C45 C46 1.387(4) . ?
C46 C47 1.368(5) . ?

loop_
_cod_related_entry_id
_cod_related_entry_database
_cod_related_entry_code
1 ChemSpider 21198903
